data_1539225
loop_
_publ_author_name
'Schmitz, D.'
'Bronger, W.'

_publ_section_title
;
 Zur Kristallchemie einiger Alkalithiomanganate und -zinkate. Mit einer
 Bemerkung zum ThCr2Si2-Typ
;
_journal_name_full 'Zeitschrift fuer Anorganische und Allgemeine Chemie'
_journal_page_first 248
_journal_page_last 260
_journal_volume 553
_journal_year 1987
_chemical_formula_sum 'Li Rb S2 Zn'
_chemical_name_systematic 'Li Rb Zn S2'
_space_group_IT_number 139
_symmetry_space_group_name_Hall '-I 4 2'
_symmetry_space_group_name_H-M 'I 4/m m m'
_cell_angle_alpha 90
_cell_angle_beta 90
_cell_angle_gamma 90
_cell_formula_units_Z 2
_cell_length_a 4.046
_cell_length_b 4.046
_cell_length_c 13.537
_cell_volume 221.602
_citation_journal_id_ASTM ZAACAB
_cod_data_source_file Schmitz_ZAACAB_1987_502.cif
_cod_data_source_block Li1Rb1S2Zn1
_cod_original_cell_volume 221.6022
_cod_original_formula_sum 'Li1 Rb1 S2 Zn1'
_cod_database_code 1539225

loop_
_symmetry_equiv_pos_as_xyz
x,y,z
-y,x,z
-x,-y,z
y,-x,z
x,-y,-z
y,x,-z
-x,y,-z
-y,-x,-z
-x,-y,-z
y,-x,-z
x,y,-z
-y,x,-z
-x,y,z
-y,-x,z
x,-y,z
y,x,z
x+1/2,y+1/2,z+1/2
-y+1/2,x+1/2,z+1/2
-x+1/2,-y+1/2,z+1/2
y+1/2,-x+1/2,z+1/2
x+1/2,-y+1/2,-z+1/2
y+1/2,x+1/2,-z+1/2
-x+1/2,y+1/2,-z+1/2
-y+1/2,-x+1/2,-z+1/2
-x+1/2,-y+1/2,-z+1/2
y+1/2,-x+1/2,-z+1/2
x+1/2,y+1/2,-z+1/2
-y+1/2,x+1/2,-z+1/2
-x+1/2,y+1/2,z+1/2
-y+1/2,-x+1/2,z+1/2
x+1/2,-y+1/2,z+1/2
y+1/2,x+1/2,z+1/2

loop_
_atom_site_label
_atom_site_type_symbol
_atom_site_fract_x
_atom_site_fract_y
_atom_site_fract_z
_atom_site_occupancy
_atom_site_U_iso_or_equiv
Rb1 Rb+1 0 0 0 1 0.0
Li1 Li+1 0 0.5 0.25 0.5 0.0
Zn1 Zn+2 0 0.5 0.25 0.5 0.0
S1 S-2 0 0 0.36 1 0.0
